data_7240002
loop_
_publ_author_name
'Klenner, Mitchell A.'
'Zhang, Bo'
'Ciancaleoni, Gianluca'
'Howard, James K.'
'Maynard-Casely, Helen E.'
'Clegg, Jack K.'
'Massi, Massimiliano'
'Fraser, Benjamin H.'
'Pascali, Giancarlo'

_publ_section_title
;
 Rhenium(i) complexation--dissociation strategy for synthesising
 fluorine-18 labelled pyridine bidentate radiotracers
;
_journal_issue 15
_journal_name_full 'RSC Advances'
_journal_page_first 8853
_journal_page_last 8865
_journal_paper_doi 10.1039/D0RA00318B
_journal_volume 10
_journal_year 2020
_chemical_formula_moiety 'C13 H7 Cl2 N2 O3 Re'
_chemical_formula_sum 'C13 H7 Cl2 N2 O3 Re'
_chemical_formula_weight 496.3159
_space_group_crystal_system triclinic
_space_group_IT_number 2
_space_group_name_Hall '-P 1'
_space_group_name_H-M_alt 'P -1'
_atom_sites_solution_hydrogens geom
_audit_creation_date 2018-02-12
_audit_creation_method
;
Olex2 1.2
(compiled 2017.08.10 svn.r3458 for OlexSys, GUI svn.r5381)
;
_audit_update_record
;
2019-12-10 deposited with the CCDC.	2020-02-10 downloaded from the CCDC.
;
_cell_angle_alpha 102.17(3)
_cell_angle_beta 99.94(3)
_cell_angle_gamma 102.50(3)
_cell_formula_units_Z 6
_cell_length_a 11.318(2)
_cell_length_b 12.872(3)
_cell_length_c 15.669(3)
_cell_measurement_reflns_used 31430
_cell_measurement_temperature 100(2)
_cell_measurement_theta_max 27.485
_cell_measurement_theta_min 1.677
_cell_volume 2120.8(9)
_computing_cell_refinement 'XDS (Kabsch, 1993)'
_computing_data_collection 'BluIce (McPhillips, 2002)'
_computing_data_reduction 'XDS (Kabsch, 1993)'
_computing_molecular_graphics 'Olex2 (Dolomanov et al., 2009)'
_computing_publication_material 'Olex2 (Dolomanov et al., 2009)'
_computing_structure_refinement 'ShelXL (Sheldrick, 2015)'
_computing_structure_solution 'ShelXT (Sheldrick, 2015)'
_diffrn_ambient_temperature 100(2)
_diffrn_measured_fraction_theta_full 0.888
_diffrn_measured_fraction_theta_max 0.868
_diffrn_measurement_device_type 'MX1 Beamline Australian Synchrotron'
_diffrn_measurement_method 'Phi Scan'
_diffrn_radiation_monochromator 'Silicon Double Crystal'
_diffrn_radiation_type Synchrotron
_diffrn_radiation_wavelength 0.7108
_diffrn_reflns_av_R_equivalents 0.0480
_diffrn_reflns_av_unetI/netI 0.0438
_diffrn_reflns_Laue_measured_fraction_full 0.888
_diffrn_reflns_Laue_measured_fraction_max 0.868
_diffrn_reflns_limit_h_max 14
_diffrn_reflns_limit_h_min -14
_diffrn_reflns_limit_k_max 16
_diffrn_reflns_limit_k_min -16
_diffrn_reflns_limit_l_max 19
_diffrn_reflns_limit_l_min -19
_diffrn_reflns_number 31430
_diffrn_reflns_point_group_measured_fraction_full 0.888
_diffrn_reflns_point_group_measured_fraction_max 0.868
_diffrn_reflns_theta_full 25.242
_diffrn_reflns_theta_max 27.485
_diffrn_reflns_theta_min 1.677
_diffrn_standards_number 0
_exptl_absorpt_coefficient_mu 8.981
_exptl_absorpt_correction_type none
_exptl_crystal_colour orange
_exptl_crystal_density_diffrn 2.331
_exptl_crystal_description block
_exptl_crystal_F_000 1295
_exptl_crystal_size_max 0.15
_exptl_crystal_size_mid 0.1
_exptl_crystal_size_min 0.1
_refine_diff_density_max 4.531
_refine_diff_density_min -2.672
_refine_diff_density_rms 0.232
_refine_ls_extinction_coef 0.0054(3)
_refine_ls_extinction_expression Fc^*^=kFc[1+0.001xFc^2^\l^3^/sin(2\q)]^-1/4^
_refine_ls_extinction_method 'SHELXL-2014/7 (Sheldrick 2014'
_refine_ls_goodness_of_fit_ref 1.114
_refine_ls_hydrogen_treatment constr
_refine_ls_matrix_type full
_refine_ls_number_parameters 569
_refine_ls_number_reflns 8464
_refine_ls_number_restraints 0
_refine_ls_restrained_S_all 1.114
_refine_ls_R_factor_all 0.0389
_refine_ls_R_factor_gt 0.0382
_refine_ls_shift/su_max 0.001
_refine_ls_shift/su_mean 0.000
_refine_ls_structure_factor_coef Fsqd
_refine_ls_weighting_details 'w=1/[\s^2^(Fo^2^)+(0.0285P)^2^+23.4685P] where P=(Fo^2^+2Fc^2^)/3'
_refine_ls_weighting_scheme calc
_refine_ls_wR_factor_gt 0.0959
_refine_ls_wR_factor_ref 0.0975
_reflns_Friedel_coverage 0.000
_reflns_number_gt 8326
_reflns_number_total 8464
_reflns_threshold_expression 'I > 2\s(I)'
_cod_data_source_file d0ra00318b2.cif
_cod_data_source_block re5
_cod_depositor_comments 'Adding full bibliography for 7239999--7240003.cif.'
_cod_original_cell_volume 2120.8(8)
_cod_original_formula_sum ' C13 H7 Cl2 N2 O3 Re'
_cod_database_code 7240002
_shelx_shelxl_version_number 2014/7
_shelx_space_group_comment
;
The symmetry employed for this shelxl refinement is uniquely defined
by the following loop, which should always be used as a source of
symmetry information in preference to the above space-group names.
They are only intended as comments.
;
_olex2_refinement_description
;
1. Fixed Uiso
 At 1.2 times of:
  All C(H) groups
2.a Aromatic/amide H refined with riding coordinates:
 C10(H10), C1(H1), C27(H27), C7(H7), C17(H17), C23(H23), C16(H16), C2(H2),
 C3(H3), C14(H14), C36(H36), C8(H8), C22(H22), C30(H30), C4(H4), C35(H35),
 C29(H29), C34(H34), C33(H33), C21(H21), C20(H20)
;
_olex2_submission_special_instructions 'No special instructions were received'

loop_
_space_group_symop_operation_xyz
'x, y, z'
'-x, -y, -z'

loop_
_atom_site_label
_atom_site_type_symbol
_atom_site_fract_x
_atom_site_fract_y
_atom_site_fract_z
_atom_site_U_iso_or_equiv
_atom_site_adp_type
_atom_site_occupancy
_atom_site_site_symmetry_order
_atom_site_calc_flag
_atom_site_refinement_flags_posn
_atom_site_refinement_flags_adp
_atom_site_refinement_flags_occupancy
_atom_site_disorder_assembly
_atom_site_disorder_group
Re2 Re 0.47695(2) 0.44124(2) 0.24742(2) 0.01639(9) Uani 1 1 d . . . . .
Re3 Re 0.14589(2) 0.91847(2) 0.12192(2) 0.01705(9) Uani 1 1 d . . . . .
Re1 Re 0.91085(2) 0.24041(2) 0.37520(2) 0.01638(9) Uani 1 1 d . . . . .
Cl3 Cl 0.50855(14) 0.63398(12) 0.23265(12) 0.0198(3) Uani 1 1 d . . . . .
Cl1 Cl 0.85215(14) 0.04123(12) 0.37246(12) 0.0199(3) Uani 1 1 d . . . . .
Cl5 Cl 0.12199(14) 0.73099(12) 0.14754(12) 0.0205(3) Uani 1 1 d . . . . .
Cl2 Cl 0.95304(15) 0.45237(16) 0.15866(14) 0.0306(4) Uani 1 1 d . . . . .
Cl0 Cl 0.45827(15) 0.30129(15) 0.47818(14) 0.0282(4) Uani 1 1 d . . . . .
Cl4 Cl 0.59472(16) 0.88628(14) 0.00594(14) 0.0287(4) Uani 1 1 d . . . . .
N2 N 0.7907(5) 0.2573(4) 0.4707(4) 0.0187(12) Uani 1 1 d . . . . .
C25 C 0.4520(6) 0.2894(6) 0.2475(5) 0.0242(15) Uani 1 1 d . . . . .
O5 O 0.4369(5) 0.1989(4) 0.2491(4) 0.0276(12) Uani 1 1 d . . . . .
C12 C 0.9566(7) 0.3959(6) 0.3845(5) 0.0256(15) Uani 1 1 d . . . . .
O8 O 0.1954(5) 1.1506(4) 0.0928(4) 0.0260(11) Uani 1 1 d . . . . .
O6 O 0.2796(5) 0.4516(5) 0.3595(4) 0.0322(13) Uani 1 1 d . . . . .
O2 O 0.9814(6) 0.4876(4) 0.3896(4) 0.0386(15) Uani 1 1 d . . . . .
N5 N 0.3415(5) 0.9227(4) 0.1451(4) 0.0197(12) Uani 1 1 d . . . . .
N1 N 1.0270(5) 0.2560(4) 0.5059(4) 0.0166(11) Uani 1 1 d . . . . .
N3 N 0.5985(5) 0.4265(4) 0.1537(5) 0.0224(12) Uani 1 1 d . . . . .
C38 C 0.1761(6) 1.0642(6) 0.1046(5) 0.0209(14) Uani 1 1 d . . . . .
O4 O 0.6775(5) 0.5002(4) 0.4223(4) 0.0299(12) Uani 1 1 d . . . . .
O9 O -0.1219(5) 0.9266(5) 0.1274(4) 0.0348(13) Uani 1 1 d . . . . .
N4 N 0.3556(5) 0.4008(4) 0.1140(4) 0.0172(11) Uani 1 1 d . . . . .
C24 C 0.6020(6) 0.4798(6) 0.3577(6) 0.0250(16) Uani 1 1 d . . . . .
O1 O 1.1104(5) 0.2144(5) 0.2676(4) 0.0346(13) Uani 1 1 d . . . . .
O3 O 0.7176(5) 0.2047(5) 0.2001(4) 0.0304(12) Uani 1 1 d . . . . .
C26 C 0.3538(6) 0.4493(5) 0.3176(5) 0.0241(15) Uani 1 1 d . . . . .
O7 O 0.0787(5) 0.8268(4) -0.0833(4) 0.0282(11) Uani 1 1 d . . . . .
C6 C 0.8414(6) 0.2636(5) 0.5555(5) 0.0182(13) Uani 1 1 d . . . . .
N6 N 0.2137(5) 0.9699(4) 0.2673(4) 0.0207(12) Uani 1 1 d . . . . .
C5 C 0.9716(6) 0.2588(5) 0.5763(5) 0.0186(13) Uani 1 1 d . . . . .
C10 C 0.6740(6) 0.2651(5) 0.4468(5) 0.0209(14) Uani 1 1 d . . . . .
H10 H 0.6394 0.2592 0.3871 0.025 Uiso 1 1 calc R . . . .
C39 C -0.0238(6) 0.9221(6) 0.1224(5) 0.0217(14) Uani 1 1 d . . . . .
C1 C 1.1473(6) 0.2538(6) 0.5196(5) 0.0246(15) Uani 1 1 d . . . . .
H1 H 1.1858 0.2529 0.4718 0.030 Uiso 1 1 calc R . . . .
C13 C 0.7909(6) 0.2179(5) 0.2648(6) 0.0242(15) Uani 1 1 d . . . . .
C27 C 0.3998(6) 0.9012(5) 0.0780(5) 0.0216(14) Uani 1 1 d . . . . .
H27 H 0.3546 0.8803 0.0189 0.026 Uiso 1 1 calc R . . . .
C9 C 0.6050(6) 0.2819(5) 0.5106(5) 0.0230(15) Uani 1 1 d . . . . .
C7 C 0.7719(6) 0.2762(5) 0.6216(5) 0.0189(13) Uani 1 1 d . . . . .
H7 H 0.8067 0.2782 0.6804 0.023 Uiso 1 1 calc R . . . .
C11 C 1.0342(6) 0.2235(6) 0.3063(5) 0.0205(13) Uani 1 1 d . . . . .
C31 C 0.4069(6) 0.9524(5) 0.2315(5) 0.0195(14) Uani 1 1 d . . . . .
C17 C 0.6129(7) 0.3717(5) 0.0022(5) 0.0231(14) Uani 1 1 d . . . . .
H17 H 0.5736 0.3470 -0.0584 0.028 Uiso 1 1 calc R . . . .
C23 C 0.2321(6) 0.3936(5) 0.0991(5) 0.0219(14) Uani 1 1 d . . . . .
H23 H 0.1964 0.4089 0.1479 0.026 Uiso 1 1 calc R . . . .
C16 C 0.7396(6) 0.3872(5) 0.0285(5) 0.0217(14) Uani 1 1 d . . . . .
H16 H 0.7867 0.3725 -0.0134 0.026 Uiso 1 1 calc R . . . .
C37 C 0.1010(6) 0.8608(6) -0.0076(6) 0.0235(16) Uani 1 1 d . . . . .
C15 C 0.7944(6) 0.4253(5) 0.1192(6) 0.0230(15) Uani 1 1 d . . . . .
C2 C 1.2156(6) 0.2529(6) 0.6006(5) 0.0218(14) Uani 1 1 d . . . . .
H2 H 1.2983 0.2509 0.6072 0.026 Uiso 1 1 calc R . . . .
C3 C 1.1582(7) 0.2550(6) 0.6727(5) 0.0255(15) Uani 1 1 d . . . . .
H3 H 1.2018 0.2539 0.7284 0.031 Uiso 1 1 calc R . . . .
C14 C 0.7216(6) 0.4440(5) 0.1812(5) 0.0222(14) Uani 1 1 d . . . . .
H14 H 0.7588 0.4688 0.2422 0.027 Uiso 1 1 calc R . . . .
C18 C 0.5433(6) 0.3931(5) 0.0661(5) 0.0183(13) Uani 1 1 d . . . . .
C36 C 0.1412(6) 0.9877(6) 0.3254(5) 0.0233(14) Uani 1 1 d . . . . .
H36 H 0.0586 0.9844 0.3026 0.028 Uiso 1 1 calc R . . . .
C8 C 0.6529(6) 0.2856(6) 0.5992(5) 0.0223(14) Uani 1 1 d . . . . .
H8 H 0.6057 0.2941 0.6420 0.027 Uiso 1 1 calc R . . . .
C28 C 0.5282(6) 0.9099(5) 0.0963(6) 0.0253(16) Uani 1 1 d . . . . .
C22 C 0.1582(6) 0.3645(5) 0.0140(5) 0.0228(14) Uani 1 1 d . . . . .
H22 H 0.0737 0.3599 0.0052 0.027 Uiso 1 1 calc R . . . .
C32 C 0.3347(6) 0.9760(5) 0.2999(5) 0.0224(14) Uani 1 1 d . . . . .
C19 C 0.4076(6) 0.3808(5) 0.0439(5) 0.0182(13) Uani 1 1 d . . . . .
C30 C 0.5346(6) 0.9594(6) 0.2519(6) 0.0268(16) Uani 1 1 d . . . . .
H30 H 0.5787 0.9779 0.3112 0.032 Uiso 1 1 calc R . . . .
C4 C 1.0349(6) 0.2589(6) 0.6597(5) 0.0231(14) Uani 1 1 d . . . . .
H4 H 0.9952 0.2614 0.7071 0.028 Uiso 1 1 calc R . . . .
C35 C 0.1829(7) 1.0106(6) 0.4169(5) 0.0242(15) Uani 1 1 d . . . . .
H35 H 0.1286 1.0205 0.4544 0.029 Uiso 1 1 calc R . . . .
C29 C 0.5939(6) 0.9385(6) 0.1822(6) 0.0284(17) Uani 1 1 d . . . . .
H29 H 0.6788 0.9441 0.1946 0.034 Uiso 1 1 calc R . . . .
C34 C 0.3076(7) 1.0187(6) 0.4532(6) 0.0336(19) Uani 1 1 d . . . . .
H34 H 0.3390 1.0347 0.5148 0.040 Uiso 1 1 calc R . . . .
C33 C 0.3836(7) 1.0014(6) 0.3914(6) 0.0276(16) Uani 1 1 d . . . . .
H33 H 0.4674 1.0072 0.4124 0.033 Uiso 1 1 calc R . . . .
C21 C 0.2115(6) 0.3422(6) -0.0578(6) 0.0251(15) Uani 1 1 d . . . . .
H21 H 0.1629 0.3211 -0.1160 0.030 Uiso 1 1 calc R . . . .
C20 C 0.3375(7) 0.3513(5) -0.0432(5) 0.0243(15) Uani 1 1 d . . . . .
H20 H 0.3749 0.3377 -0.0914 0.029 Uiso 1 1 calc R . . . .

loop_
_atom_site_aniso_label
_atom_site_aniso_U_11
_atom_site_aniso_U_22
_atom_site_aniso_U_33
_atom_site_aniso_U_23
_atom_site_aniso_U_13
_atom_site_aniso_U_12
Re2 0.01667(13) 0.01751(13) 0.01578(17) 0.00437(9) 0.00521(9) 0.00488(9)
Re3 0.01516(13) 0.01847(13) 0.01738(18) 0.00513(9) 0.00235(9) 0.00475(9)
Re1 0.01863(13) 0.01652(13) 0.01646(18) 0.00464(9) 0.00797(9) 0.00622(9)
Cl3 0.0214(7) 0.0212(7) 0.0182(10) 0.0045(6) 0.0071(6) 0.0070(5)
Cl1 0.0208(7) 0.0180(7) 0.0213(10) 0.0046(6) 0.0052(6) 0.0060(5)
Cl5 0.0231(7) 0.0200(7) 0.0177(10) 0.0048(6) 0.0039(6) 0.0048(5)
Cl2 0.0188(7) 0.0379(9) 0.0368(12) 0.0072(8) 0.0102(7) 0.0100(6)
Cl0 0.0218(7) 0.0389(9) 0.0309(12) 0.0120(7) 0.0122(7) 0.0146(7)
Cl4 0.0252(8) 0.0288(8) 0.0421(13) 0.0140(7) 0.0196(7) 0.0135(6)
N2 0.020(3) 0.018(2) 0.026(4) 0.008(2) 0.016(2) 0.010(2)
C25 0.020(3) 0.034(4) 0.019(4) 0.007(3) 0.007(3) 0.007(3)
O5 0.034(3) 0.016(2) 0.030(4) 0.006(2) 0.003(2) 0.0031(19)
C12 0.035(4) 0.024(3) 0.022(5) 0.006(3) 0.012(3) 0.012(3)
O8 0.031(3) 0.020(2) 0.030(3) 0.009(2) 0.008(2) 0.0098(19)
O6 0.032(3) 0.039(3) 0.029(4) 0.005(2) 0.017(2) 0.011(2)
O2 0.065(4) 0.020(3) 0.035(4) 0.009(2) 0.021(3) 0.010(2)
N5 0.015(2) 0.021(3) 0.025(4) 0.007(2) 0.007(2) 0.008(2)
N1 0.016(2) 0.018(2) 0.015(3) 0.003(2) 0.007(2) 0.0040(19)
N3 0.020(3) 0.018(3) 0.030(4) 0.005(2) 0.006(2) 0.007(2)
C38 0.015(3) 0.025(3) 0.022(4) 0.008(3) 0.000(2) 0.006(2)
O4 0.027(3) 0.028(3) 0.030(4) 0.008(2) -0.003(2) 0.004(2)
O9 0.023(3) 0.044(3) 0.036(4) 0.004(3) 0.009(2) 0.010(2)
N4 0.015(2) 0.023(3) 0.011(3) 0.002(2) 0.0015(19) 0.0048(19)
C24 0.020(3) 0.021(3) 0.036(5) 0.009(3) 0.010(3) 0.006(2)
O1 0.037(3) 0.040(3) 0.028(4) 0.003(2) 0.018(2) 0.008(2)
O3 0.027(3) 0.038(3) 0.029(4) 0.013(2) 0.003(2) 0.011(2)
C26 0.025(3) 0.021(3) 0.025(5) 0.006(3) 0.000(3) 0.005(2)
O7 0.038(3) 0.039(3) 0.006(3) 0.000(2) 0.005(2) 0.013(2)
C6 0.024(3) 0.015(3) 0.016(4) 0.001(2) 0.007(2) 0.005(2)
N6 0.019(3) 0.020(3) 0.025(4) 0.009(2) 0.006(2) 0.004(2)
C5 0.025(3) 0.015(3) 0.018(4) 0.005(2) 0.008(3) 0.008(2)
C10 0.019(3) 0.025(3) 0.023(4) 0.009(3) 0.008(2) 0.009(2)
C39 0.017(3) 0.024(3) 0.024(4) 0.006(3) 0.008(2) 0.002(2)
C1 0.019(3) 0.026(3) 0.026(5) 0.000(3) 0.009(3) 0.005(2)
C13 0.023(3) 0.020(3) 0.035(5) 0.011(3) 0.012(3) 0.008(2)
C27 0.021(3) 0.019(3) 0.028(5) 0.012(3) 0.007(3) 0.004(2)
C9 0.018(3) 0.023(3) 0.031(5) 0.009(3) 0.007(3) 0.009(2)
C7 0.026(3) 0.027(3) 0.007(4) 0.006(2) 0.008(2) 0.009(2)
C11 0.021(3) 0.025(3) 0.014(4) 0.006(3) 0.003(2) 0.005(2)
C31 0.018(3) 0.019(3) 0.026(4) 0.009(3) 0.006(2) 0.010(2)
C17 0.030(4) 0.021(3) 0.020(4) 0.007(3) 0.011(3) 0.006(3)
C23 0.019(3) 0.022(3) 0.027(5) 0.008(3) 0.007(3) 0.006(2)
C16 0.026(3) 0.019(3) 0.025(4) 0.007(3) 0.011(3) 0.009(2)
C37 0.015(3) 0.024(3) 0.038(5) 0.015(3) 0.011(3) 0.010(2)
C15 0.018(3) 0.022(3) 0.033(5) 0.011(3) 0.010(3) 0.006(2)
C2 0.020(3) 0.027(3) 0.015(4) 0.001(3) 0.005(2) 0.003(2)
C3 0.029(4) 0.026(3) 0.018(4) 0.002(3) 0.003(3) 0.007(3)
C14 0.017(3) 0.023(3) 0.030(5) 0.008(3) 0.009(3) 0.006(2)
C18 0.019(3) 0.017(3) 0.019(4) 0.005(2) 0.003(2) 0.006(2)
C36 0.025(3) 0.024(3) 0.024(5) 0.007(3) 0.009(3) 0.009(3)
C8 0.027(3) 0.026(3) 0.020(4) 0.007(3) 0.018(3) 0.011(3)
C28 0.020(3) 0.019(3) 0.044(5) 0.013(3) 0.018(3) 0.010(2)
C22 0.020(3) 0.024(3) 0.025(4) 0.006(3) 0.004(3) 0.005(2)
C32 0.024(3) 0.021(3) 0.022(4) 0.006(3) 0.006(3) 0.006(2)
C19 0.021(3) 0.018(3) 0.015(4) 0.004(2) 0.007(2) 0.005(2)
C30 0.022(3) 0.033(4) 0.030(5) 0.013(3) 0.007(3) 0.009(3)
C4 0.025(3) 0.027(3) 0.020(4) 0.006(3) 0.010(3) 0.008(3)
C35 0.031(3) 0.023(3) 0.019(4) 0.000(3) 0.009(3) 0.010(3)
C29 0.019(3) 0.026(3) 0.045(6) 0.014(3) 0.009(3) 0.009(3)
C34 0.036(4) 0.026(3) 0.033(5) 0.009(3) -0.008(3) 0.007(3)
C33 0.024(3) 0.031(4) 0.025(5) 0.007(3) 0.000(3) 0.005(3)
C21 0.023(3) 0.022(3) 0.027(5) 0.006(3) 0.002(3) 0.002(2)
C20 0.028(3) 0.017(3) 0.026(5) 0.006(3) 0.003(3) 0.005(2)

loop_
_atom_type_symbol
_atom_type_description
_atom_type_scat_dispersion_real
_atom_type_scat_dispersion_imag
_atom_type_scat_source
C C 0.0033 0.0016 'International Tables Vol C Tables 4.2.6.8 and 6.1.1.4'
H H 0.0000 0.0000 'International Tables Vol C Tables 4.2.6.8 and 6.1.1.4'
Cl Cl 0.1484 0.1585 'International Tables Vol C Tables 4.2.6.8 and 6.1.1.4'
Re Re -1.0185 7.2310 'International Tables Vol C Tables 4.2.6.8 and 6.1.1.4'
N N 0.0061 0.0033 'International Tables Vol C Tables 4.2.6.8 and 6.1.1.4'
O O 0.0106 0.0060 'International Tables Vol C Tables 4.2.6.8 and 6.1.1.4'

loop_
_geom_angle_atom_site_label_1
_geom_angle_atom_site_label_2
_geom_angle_atom_site_label_3
_geom_angle
_geom_angle_site_symmetry_1
_geom_angle_site_symmetry_3
_geom_angle_publ_flag
C25 Re2 Cl3 174.9(2) . . ?
C25 Re2 N3 91.7(3) . . ?
C25 Re2 N4 92.4(3) . . ?
C25 Re2 C24 89.1(3) . . ?
C25 Re2 C26 88.2(3) . . ?
N3 Re2 Cl3 84.30(15) . . ?
N4 Re2 Cl3 83.46(15) . . ?
N4 Re2 N3 74.4(2) . . ?
C24 Re2 Cl3 94.7(2) . . ?
C24 Re2 N3 98.2(3) . . ?
C24 Re2 N4 172.5(3) . . ?
C26 Re2 Cl3 95.4(2) . . ?
C26 Re2 N3 173.2(3) . . ?
C26 Re2 N4 98.8(3) . . ?
C26 Re2 C24 88.6(3) . . ?
N5 Re3 Cl5 83.42(15) . . ?
N5 Re3 N6 74.8(2) . . ?
C38 Re3 Cl5 176.15(19) . . ?
C38 Re3 N5 92.8(2) . . ?
C38 Re3 N6 96.0(3) . . ?
C38 Re3 C39 88.3(3) . . ?
C38 Re3 C37 88.4(3) . . ?
N6 Re3 Cl5 82.54(15) . . ?
C39 Re3 Cl5 95.4(2) . . ?
C39 Re3 N5 170.6(3) . . ?
C39 Re3 N6 95.8(3) . . ?
C39 Re3 C37 90.4(3) . . ?
C37 Re3 Cl5 92.7(2) . . ?
C37 Re3 N5 98.9(2) . . ?
C37 Re3 N6 172.4(2) . . ?
N2 Re1 Cl1 84.46(14) . . ?
C12 Re1 Cl1 176.7(2) . . ?
C12 Re1 N2 93.0(3) . . ?
C12 Re1 N1 94.1(3) . . ?
C12 Re1 C13 89.8(3) . . ?
C12 Re1 C11 88.9(3) . . ?
N1 Re1 Cl1 83.27(15) . . ?
N1 Re1 N2 74.2(2) . . ?
C13 Re1 Cl1 92.6(2) . . ?
C13 Re1 N2 99.7(3) . . ?
C13 Re1 N1 172.9(2) . . ?
C11 Re1 Cl1 93.3(2) . . ?
C11 Re1 N2 171.3(3) . . ?
C11 Re1 N1 97.2(3) . . ?
C11 Re1 C13 88.8(3) . . ?
C6 N2 Re1 116.4(4) . . ?
C6 N2 C10 121.0(6) . . ?
C10 N2 Re1 122.6(5) . . ?
O5 C25 Re2 178.8(7) . . ?
O2 C12 Re1 178.8(7) . . ?
C27 N5 Re3 122.8(5) . . ?
C27 N5 C31 119.7(6) . . ?
C31 N5 Re3 117.4(4) . . ?
C5 N1 Re1 117.5(4) . . ?
C1 N1 Re1 124.1(5) . . ?
C1 N1 C5 118.1(6) . . ?
C14 N3 Re2 122.4(5) . . ?
C14 N3 C18 120.7(6) . . ?
C18 N3 Re2 116.8(4) . . ?
O8 C38 Re3 178.6(7) . . ?
C23 N4 Re2 123.8(5) . . ?
C19 N4 Re2 117.1(4) . . ?
C19 N4 C23 119.1(6) . . ?
O4 C24 Re2 178.0(6) . . ?
O6 C26 Re2 178.4(6) . . ?
N2 C6 C5 117.3(6) . . ?
N2 C6 C7 120.3(6) . . ?
C7 C6 C5 122.4(6) . . ?
C36 N6 Re3 124.0(5) . . ?
C36 N6 C32 118.9(7) . . ?
C32 N6 Re3 117.0(5) . . ?
N1 C5 C6 114.3(6) . . ?
N1 C5 C4 121.7(6) . . ?
C4 C5 C6 124.0(6) . . ?
N2 C10 H10 119.9 . . ?
N2 C10 C9 120.2(7) . . ?
C9 C10 H10 119.9 . . ?
O9 C39 Re3 176.4(7) . . ?
N1 C1 H1 118.3 . . ?
N1 C1 C2 123.4(7) . . ?
C2 C1 H1 118.3 . . ?
O3 C13 Re1 178.5(7) . . ?
N5 C27 H27 119.6 . . ?
N5 C27 C28 120.8(7) . . ?
C28 C27 H27 119.6 . . ?
C10 C9 Cl0 118.7(6) . . ?
C10 C9 C8 120.7(6) . . ?
C8 C9 Cl0 120.6(5) . . ?
C6 C7 H7 120.1 . . ?
C8 C7 C6 119.9(7) . . ?
C8 C7 H7 120.1 . . ?
O1 C11 Re1 177.9(7) . . ?
N5 C31 C32 115.4(6) . . ?
N5 C31 C30 120.8(7) . . ?
C30 C31 C32 123.8(7) . . ?
C16 C17 H17 119.9 . . ?
C16 C17 C18 120.2(7) . . ?
C18 C17 H17 119.9 . . ?
N4 C23 H23 119.0 . . ?
N4 C23 C22 122.0(7) . . ?
C22 C23 H23 119.0 . . ?
C17 C16 H16 121.0 . . ?
C17 C16 C15 118.0(7) . . ?
C15 C16 H16 121.0 . . ?
O7 C37 Re3 177.7(6) . . ?
C16 C15 Cl2 121.6(5) . . ?
C16 C15 C14 120.1(6) . . ?
C14 C15 Cl2 118.3(6) . . ?
C1 C2 H2 120.8 . . ?
C1 C2 C3 118.4(6) . . ?
C3 C2 H2 120.8 . . ?
C2 C3 H3 120.6 . . ?
C4 C3 C2 118.8(7) . . ?
C4 C3 H3 120.6 . . ?
N3 C14 C15 120.5(7) . . ?
N3 C14 H14 119.8 . . ?
C15 C14 H14 119.8 . . ?
N3 C18 C17 120.4(6) . . ?
N3 C18 C19 115.7(6) . . ?
C17 C18 C19 124.0(6) . . ?
N6 C36 H36 118.3 . . ?
N6 C36 C35 123.3(7) . . ?
C35 C36 H36 118.3 . . ?
C9 C8 H8 121.1 . . ?
C7 C8 C9 117.9(6) . . ?
C7 C8 H8 121.1 . . ?
C27 C28 Cl4 117.2(6) . . ?
C29 C28 Cl4 123.0(5) . . ?
C29 C28 C27 119.8(7) . . ?
C23 C22 H22 120.6 . . ?
C21 C22 C23 118.8(6) . . ?
C21 C22 H22 120.6 . . ?
N6 C32 C31 115.3(7) . . ?
N6 C32 C33 120.9(7) . . ?
C33 C32 C31 123.8(6) . . ?
N4 C19 C18 115.7(6) . . ?
N4 C19 C20 121.3(6) . . ?
C20 C19 C18 123.0(6) . . ?
C31 C30 H30 120.5 . . ?
C29 C30 C31 119.0(7) . . ?
C29 C30 H30 120.5 . . ?
C5 C4 C3 119.6(7) . . ?
C5 C4 H4 120.2 . . ?
C3 C4 H4 120.2 . . ?
C36 C35 H35 120.2 . . ?
C36 C35 C34 119.5(7) . . ?
C34 C35 H35 120.2 . . ?
C28 C29 C30 119.9(7) . . ?
C28 C29 H29 120.1 . . ?
C30 C29 H29 120.1 . . ?
C35 C34 H34 121.7 . . ?
C35 C34 C33 116.6(8) . . ?
C33 C34 H34 121.7 . . ?
C32 C33 C34 120.8(7) . . ?
C32 C33 H33 119.6 . . ?
C34 C33 H33 119.6 . . ?
C22 C21 H21 120.2 . . ?
C22 C21 C20 119.6(7) . . ?
C20 C21 H21 120.2 . . ?
C19 C20 H20 120.4 . . ?
C21 C20 C19 119.2(7) . . ?
C21 C20 H20 120.4 . . ?

loop_
_geom_bond_atom_site_label_1
_geom_bond_atom_site_label_2
_geom_bond_distance
_geom_bond_site_symmetry_2
_geom_bond_publ_flag
Re2 Cl3 2.4946(16) . ?
Re2 C25 1.913(7) . ?
Re2 N3 2.185(6) . ?
Re2 N4 2.183(6) . ?
Re2 C24 1.930(8) . ?
Re2 C26 1.926(8) . ?
Re3 Cl5 2.4942(16) . ?
Re3 N5 2.168(5) . ?
Re3 C38 1.918(7) . ?
Re3 N6 2.182(6) . ?
Re3 C39 1.933(6) . ?
Re3 C37 1.942(9) . ?
Re1 Cl1 2.4946(16) . ?
Re1 N2 2.198(5) . ?
Re1 C12 1.923(7) . ?
Re1 N1 2.178(6) . ?
Re1 C13 1.930(8) . ?
Re1 C11 1.927(7) . ?
Cl2 C15 1.727(7) . ?
Cl0 C9 1.738(7) . ?
Cl4 C28 1.717(8) . ?
N2 C6 1.331(10) . ?
N2 C10 1.341(8) . ?
C25 O5 1.147(9) . ?
C12 O2 1.134(9) . ?
O8 C38 1.146(8) . ?
O6 C26 1.154(9) . ?
N5 C27 1.347(9) . ?
N5 C31 1.356(9) . ?
N1 C5 1.357(9) . ?
N1 C1 1.348(8) . ?
N3 C14 1.339(8) . ?
N3 C18 1.341(10) . ?
O4 C24 1.148(9) . ?
O9 C39 1.139(8) . ?
N4 C23 1.356(8) . ?
N4 C19 1.337(9) . ?
O1 C11 1.149(9) . ?
O3 C13 1.150(10) . ?
O7 C37 1.137(10) . ?
C6 C5 1.471(9) . ?
C6 C7 1.409(9) . ?
N6 C36 1.344(9) . ?
N6 C32 1.354(9) . ?
C5 C4 1.377(10) . ?
C10 H10 0.9300 . ?
C10 C9 1.381(10) . ?
C1 H1 0.9300 . ?
C1 C2 1.370(11) . ?
C27 H27 0.9300 . ?
C27 C28 1.406(9) . ?
C9 C8 1.387(11) . ?
C7 H7 0.9300 . ?
C7 C8 1.370(9) . ?
C31 C32 1.478(10) . ?
C31 C30 1.403(9) . ?
C17 H17 0.9300 . ?
C17 C16 1.380(10) . ?
C17 C18 1.395(10) . ?
C23 H23 0.9300 . ?
C23 C22 1.374(11) . ?
C16 H16 0.9300 . ?
C16 C15 1.383(11) . ?
C15 C14 1.395(10) . ?
C2 H2 0.9300 . ?
C2 C3 1.395(10) . ?
C3 H3 0.9300 . ?
C3 C4 1.389(10) . ?
C14 H14 0.9300 . ?
C18 C19 1.481(9) . ?
C36 H36 0.9300 . ?
C36 C35 1.376(11) . ?
C8 H8 0.9300 . ?
C28 C29 1.352(12) . ?
C22 H22 0.9300 . ?
C22 C21 1.373(11) . ?
C32 C33 1.385(11) . ?
C19 C20 1.384(10) . ?
C30 H30 0.9300 . ?
C30 C29 1.387(11) . ?
C4 H4 0.9300 . ?
C35 H35 0.9300 . ?
C35 C34 1.400(10) . ?
C29 H29 0.9300 . ?
C34 H34 0.9300 . ?
C34 C33 1.417(12) . ?
C33 H33 0.9300 . ?
C21 H21 0.9300 . ?
C21 C20 1.380(10) . ?
C20 H20 0.9300 . ?
